data_4510008
loop_
_publ_author_name
'Wang, Xiao'
'Zhai, Quan-Guo'
'Li, Shu-Ni'
'Jiang, Yu-Cheng'
'Hu, Man-Cheng'

_publ_section_title
;
 Synthesis, Crystal Structures, and Solid-State Luminescent Properties of
 Diverse Ln--Pyridine-3,5-Dicarboxylate Coordination Polymers Modulated by
 the Ancillary Ligand
;
_journal_issue 1
_journal_name_full 'Crystal Growth &amp; Design'
_journal_page_first 177
_journal_paper_doi 10.1021/cg401365x
_journal_volume 14
_journal_year 2014
_chemical_formula_moiety 'C21 H13 N3 O14 Tb2'
_chemical_formula_sum 'C21 H13 N3 O14 Tb2'
_chemical_formula_weight 849.18
_chemical_name_systematic
; 
 ? 
;
_space_group_IT_number 15
_symmetry_cell_setting monoclinic
_symmetry_space_group_name_Hall '-C 2yc'
_symmetry_space_group_name_H-M 'C 1 2/c 1'
_atom_sites_solution_hydrogens geom
_atom_sites_solution_primary direct
_atom_sites_solution_secondary difmap
_audit_creation_method SHELXL-97
_cell_angle_alpha 90.00
_cell_angle_beta 92.040(7)
_cell_angle_gamma 90.00
_cell_formula_units_Z 4
_cell_length_a 14.1072(10)
_cell_length_b 11.1298(8)
_cell_length_c 15.0715(12)
_cell_measurement_reflns_used 2165
_cell_measurement_temperature 293(2)
_cell_measurement_theta_max 26.370
_cell_measurement_theta_min 3.2276
_cell_volume 2364.9(3)
_computing_structure_refinement 'SHELXL-97 (Sheldrick, 1997)'
_computing_structure_solution 'SHELXS-97 (Sheldrick, 1990)'
_diffrn_ambient_temperature 293(2)
_diffrn_measured_fraction_theta_full 0.998
_diffrn_measured_fraction_theta_max 0.998
_diffrn_radiation_monochromator graphite
_diffrn_radiation_source 'fine-focus sealed tube'
_diffrn_radiation_type MoK\a
_diffrn_radiation_wavelength 0.71073
_diffrn_reflns_av_R_equivalents 0.0340
_diffrn_reflns_av_sigmaI/netI 0.0496
_diffrn_reflns_limit_h_max 17
_diffrn_reflns_limit_h_min -17
_diffrn_reflns_limit_k_max 13
_diffrn_reflns_limit_k_min -7
_diffrn_reflns_limit_l_max 14
_diffrn_reflns_limit_l_min -18
_diffrn_reflns_number 4975
_diffrn_reflns_theta_full 26.37
_diffrn_reflns_theta_max 26.37
_diffrn_reflns_theta_min 3.61
_exptl_absorpt_coefficient_mu 6.015
_exptl_absorpt_correction_T_max 1.00000
_exptl_absorpt_correction_T_min 0.66313
_exptl_absorpt_correction_type multi-scan
_exptl_absorpt_process_details sadabs
_exptl_crystal_colour Colourless
_exptl_crystal_density_diffrn 2.385
_exptl_crystal_density_method 'not measured'
_exptl_crystal_description Block
_exptl_crystal_F_000 1608
_exptl_crystal_size_max 0.3
_exptl_crystal_size_mid 0.26
_exptl_crystal_size_min 0.2
_refine_diff_density_max 3.943
_refine_diff_density_min -2.512
_refine_diff_density_rms 0.226
_refine_ls_extinction_method none
_refine_ls_goodness_of_fit_ref 1.075
_refine_ls_hydrogen_treatment mixed
_refine_ls_matrix_type full
_refine_ls_number_parameters 182
_refine_ls_number_reflns 2418
_refine_ls_number_restraints 0
_refine_ls_restrained_S_all 1.075
_refine_ls_R_factor_all 0.0573
_refine_ls_R_factor_gt 0.0509
_refine_ls_shift/su_max 0.000
_refine_ls_shift/su_mean 0.000
_refine_ls_structure_factor_coef Fsqd
_refine_ls_weighting_details 'calc w=1/[\s^2^(Fo^2^)+(0.0435P)^2^+105.5188P] where P=(Fo^2^+2Fc^2^)/3'
_refine_ls_weighting_scheme calc
_refine_ls_wR_factor_gt 0.1233
_refine_ls_wR_factor_ref 0.1283
_reflns_number_gt 2162
_reflns_number_total 2418
_reflns_threshold_expression >2sigma(I)
_cod_data_source_file cg401365x_si_011.cif
_cod_data_source_block 9
_cod_depositor_comments
;
The following automatic conversions were performed:

'_symmetry_cell_setting' value 'Monoclinic' changed to 'monoclinic'
according to
/usr/data/users/saulius/automatic-downloads/current/ACS/lib/dictionaries/cif_core.dic
dictionary named 'cif_core.dic' version 2.4.2 from 2011-04-26.

Automatic conversion script
Id: cif_fix_values 2281 2013-09-26 08:29:07Z andrius 
;
_cod_original_sg_symbol_H-M C2/c
_cod_database_code 4510008

loop_
_symmetry_equiv_pos_as_xyz
'x, y, z'
'-x, y, -z+1/2'
'x+1/2, y+1/2, z'
'-x+1/2, y+1/2, -z+1/2'
'-x, -y, -z'
'x, -y, z-1/2'
'-x+1/2, -y+1/2, -z'
'x+1/2, -y+1/2, z-1/2'

loop_
_atom_site_label
_atom_site_type_symbol
_atom_site_fract_x
_atom_site_fract_y
_atom_site_fract_z
_atom_site_U_iso_or_equiv
_atom_site_adp_type
_atom_site_occupancy
_atom_site_symmetry_multiplicity
_atom_site_calc_flag
_atom_site_refinement_flags
Tb1 Tb -0.13967(3) 0.32869(4) -0.03853(3) 0.01874(17) Uani 1 1 d .
C1 C 0.1610(7) -0.0732(8) 0.0640(6) 0.0176(19) Uani 1 1 d .
C2 C 0.2157(7) 0.2885(10) 0.1298(8) 0.028(2) Uani 1 1 d .
H2A H 0.2283 0.3680 0.1451 0.034 Uiso 1 1 calc R
C3 C 0.1426(6) 0.2645(8) 0.0656(7) 0.0178(19) Uani 1 1 d .
C4 C -0.0649(7) -0.0335(10) 0.2026(7) 0.025(2) Uani 1 1 d .
H4A H -0.1113 -0.0763 0.1707 0.030 Uiso 1 1 calc R
C5 C 0.2505(7) 0.0889(10) 0.1452(7) 0.024(2) Uani 1 1 d .
H5A H 0.2885 0.0286 0.1701 0.029 Uiso 1 1 calc R
C6 C -0.0669(7) 0.0908(9) 0.1983(6) 0.020(2) Uani 1 1 d .
C7 C -0.1364(7) 0.1555(10) 0.1379(7) 0.023(2) Uani 1 1 d .
C8 C 0.0000 0.1518(14) 0.2500 0.026(3) Uani 1 2 d S
H8A H 0.0000 0.2354 0.2500 0.031 Uiso 1 2 calc SR
C9 C 0.1221(7) 0.1461(9) 0.0468(7) 0.020(2) Uani 1 1 d .
H9A H 0.0708 0.1267 0.0092 0.025 Uiso 1 1 calc R
C10 C 0.1776(7) 0.0570(8) 0.0837(6) 0.0179(19) Uani 1 1 d .
C11 C 0.0938(6) 0.3665(8) 0.0185(7) 0.021(2) Uani 1 1 d .
O1 O 0.0793(5) -0.1117(6) 0.0558(5) 0.0276(16) Uani 1 1 d .
O2 O 0.2325(5) -0.1426(6) 0.0584(5) 0.0212(14) Uani 1 1 d .
O3 O -0.2179(5) 0.1108(7) 0.1257(5) 0.0284(17) Uani 1 1 d .
O4 O -0.1049(5) 0.2468(7) 0.1013(5) 0.0266(16) Uani 1 1 d .
O5 O -0.1056(5) 0.3046(8) -0.1879(5) 0.0343(19) Uani 1 1 d .
H5B H -0.0682 0.2491 -0.2034 0.041 Uiso 1 1 d R
H5C H -0.1305 0.3512 -0.2269 0.041 Uiso 1 1 d R
O6 O 0.1271(5) 0.4705(7) 0.0323(6) 0.036(2) Uani 1 1 d .
O7 O 0.0235(5) 0.3450(6) -0.0316(5) 0.0258(16) Uani 1 1 d .
N1 N 0.0000 -0.0948(12) 0.2500 0.029(3) Uani 1 2 d S
N2 N 0.2673(6) 0.2025(8) 0.1691(6) 0.0261(19) Uani 1 1 d .

loop_
_atom_site_aniso_label
_atom_site_aniso_U_11
_atom_site_aniso_U_22
_atom_site_aniso_U_33
_atom_site_aniso_U_23
_atom_site_aniso_U_13
_atom_site_aniso_U_12
Tb1 0.0189(3) 0.0088(2) 0.0282(3) 0.00349(19) -0.00438(18) -0.00056(17)
C1 0.025(5) 0.007(4) 0.021(5) 0.002(4) -0.004(4) -0.002(4)
C2 0.031(5) 0.019(5) 0.034(6) -0.007(5) -0.006(4) -0.003(4)
C3 0.021(4) 0.008(4) 0.024(5) -0.007(4) 0.001(4) 0.000(4)
C4 0.028(5) 0.028(6) 0.020(5) -0.007(4) -0.007(4) 0.000(4)
C5 0.029(5) 0.021(5) 0.023(5) 0.000(4) -0.005(4) 0.008(4)
C6 0.026(5) 0.018(5) 0.016(4) 0.005(4) -0.002(4) -0.001(4)
C7 0.020(5) 0.029(6) 0.020(5) -0.008(4) -0.006(4) 0.004(4)
C8 0.025(7) 0.029(8) 0.022(7) 0.000 -0.011(6) 0.000
C9 0.021(4) 0.012(5) 0.028(5) -0.006(4) 0.000(4) -0.004(4)
C10 0.025(5) 0.006(4) 0.023(5) -0.001(4) 0.004(4) -0.001(4)
C11 0.017(4) 0.007(4) 0.036(6) -0.006(4) -0.005(4) 0.002(4)
O1 0.029(4) 0.009(3) 0.045(5) -0.005(3) -0.007(3) -0.002(3)
O2 0.025(3) 0.010(3) 0.028(4) 0.000(3) -0.004(3) 0.001(3)
O3 0.025(4) 0.030(4) 0.030(4) 0.001(3) -0.010(3) 0.001(3)
O4 0.031(4) 0.023(4) 0.026(4) 0.006(3) -0.007(3) 0.002(3)
O5 0.036(4) 0.041(5) 0.025(4) 0.007(4) -0.002(3) 0.013(4)
O6 0.031(4) 0.009(4) 0.066(6) -0.007(4) -0.010(4) -0.003(3)
O7 0.027(4) 0.010(3) 0.040(4) -0.001(3) -0.003(3) -0.002(3)
N1 0.034(7) 0.019(6) 0.033(7) 0.000 -0.007(5) 0.000
N2 0.034(5) 0.020(4) 0.024(4) -0.002(4) -0.010(4) -0.004(4)

loop_
_atom_type_symbol
_atom_type_description
_atom_type_scat_dispersion_real
_atom_type_scat_dispersion_imag
_atom_type_scat_source
C C 0.0033 0.0016 'International Tables Vol C Tables 4.2.6.8 and 6.1.1.4'
H H 0.0000 0.0000 'International Tables Vol C Tables 4.2.6.8 and 6.1.1.4'
N N 0.0061 0.0033 'International Tables Vol C Tables 4.2.6.8 and 6.1.1.4'
O O 0.0106 0.0060 'International Tables Vol C Tables 4.2.6.8 and 6.1.1.4'
Tb Tb -0.1723 4.1537 'International Tables Vol C Tables 4.2.6.8 and 6.1.1.4'

loop_
_geom_angle_atom_site_label_1
_geom_angle_atom_site_label_2
_geom_angle_atom_site_label_3
_geom_angle
_geom_angle_site_symmetry_1
_geom_angle_site_symmetry_3
O6 Tb1 O7 80.9(2) 5_565 .
O6 Tb1 O4 109.7(3) 5_565 .
O7 Tb1 O4 79.2(3) . .
O6 Tb1 O5 97.8(3) 5_565 .
O7 Tb1 O5 79.3(3) . .
O4 Tb1 O5 141.5(3) . .
O6 Tb1 O2 84.3(3) 5_565 3_455
O7 Tb1 O2 137.5(3) . 3_455
O4 Tb1 O2 68.8(2) . 3_455
O5 Tb1 O2 142.5(2) . 3_455
O6 Tb1 O3 79.1(3) 5_565 7_455
O7 Tb1 O3 143.0(3) . 7_455
O4 Tb1 O3 137.1(3) . 7_455
O5 Tb1 O3 73.0(3) . 7_455
O2 Tb1 O3 70.6(2) 3_455 7_455
O6 Tb1 O2 152.1(2) 5_565 5
O7 Tb1 O2 126.7(2) . 5
O4 Tb1 O2 82.8(2) . 5
O5 Tb1 O2 85.0(3) . 5
O2 Tb1 O2 77.1(3) 3_455 5
O3 Tb1 O2 75.2(2) 7_455 5
O6 Tb1 O1 155.7(3) 5_565 5
O7 Tb1 O1 75.2(2) . 5
O4 Tb1 O1 70.4(3) . 5
O5 Tb1 O1 73.4(3) . 5
O2 Tb1 O1 116.6(2) 3_455 5
O3 Tb1 O1 118.1(2) 7_455 5
O2 Tb1 O1 51.4(2) 5 5
O6 Tb1 C1 174.6(3) 5_565 5
O7 Tb1 C1 100.5(2) . 5
O4 Tb1 C1 75.7(3) . 5
O5 Tb1 C1 77.4(3) . 5
O2 Tb1 C1 97.8(2) 3_455 5
O3 Tb1 C1 96.9(3) 7_455 5
O2 Tb1 C1 26.1(2) 5 5
O1 Tb1 C1 25.3(2) 5 5
O6 Tb1 Tb1 120.8(2) 5_565 7_455
O7 Tb1 Tb1 148.35(18) . 7_455
O4 Tb1 Tb1 72.01(18) . 7_455
O5 Tb1 Tb1 116.2(2) . 7_455
O2 Tb1 Tb1 39.29(16) 3_455 7_455
O3 Tb1 Tb1 67.97(18) 7_455 7_455
O2 Tb1 Tb1 37.76(16) 5 7_455
O1 Tb1 Tb1 82.87(16) 5 7_455
C1 Tb1 Tb1 60.15(19) 5 7_455
O1 C1 O2 121.5(9) . .
O1 C1 C10 119.7(9) . .
O2 C1 C10 118.8(8) . .
O1 C1 Tb1 63.3(5) . 5
O2 C1 Tb1 58.2(5) . 5
C10 C1 Tb1 175.2(7) . 5
N2 C2 C3 122.9(9) . .
C9 C3 C2 117.7(9) . .
C9 C3 C11 122.7(9) . .
C2 C3 C11 119.6(8) . .
N1 C4 C6 123.3(10) . .
N2 C5 C10 122.5(9) . .
C8 C6 C4 116.9(10) . .
C8 C6 C7 121.7(10) . .
C4 C6 C7 121.3(9) . .
O4 C7 O3 126.6(9) . .
O4 C7 C6 115.1(8) . .
O3 C7 C6 118.2(9) . .
C6 C8 C6 121.1(14) 2 .
C10 C9 C3 119.8(9) . .
C9 C10 C5 118.6(9) . .
C9 C10 C1 122.6(9) . .
C5 C10 C1 118.8(8) . .
O7 C11 O6 123.9(9) . .
O7 C11 C3 119.0(8) . .
O6 C11 C3 117.1(8) . .
C1 O1 Tb1 91.4(6) . 5
C1 O2 Tb1 137.7(6) . 3_545
C1 O2 Tb1 95.6(5) . 5
Tb1 O2 Tb1 102.9(3) 3_545 5
C7 O3 Tb1 134.0(7) . 7_455
C7 O4 Tb1 130.7(6) . .
C11 O6 Tb1 161.4(7) . 5_565
C11 O7 Tb1 144.3(7) . .
C4 N1 C4 118.3(13) 2 .
C2 N2 C5 118.3(9) . .

loop_
_geom_bond_atom_site_label_1
_geom_bond_atom_site_label_2
_geom_bond_distance
_geom_bond_site_symmetry_2
Tb1 O6 2.244(7) 5_565
Tb1 O7 2.308(7) .
Tb1 O4 2.331(7) .
Tb1 O5 2.335(8) .
Tb1 O2 2.381(7) 3_455
Tb1 O3 2.456(7) 7_455
Tb1 O2 2.463(7) 5
Tb1 O1 2.577(7) 5
Tb1 C1 2.883(9) 5
Tb1 Tb1 3.7901(9) 7_455
C1 O1 1.232(12) .
C1 O2 1.277(11) .
C1 C10 1.496(12) .
C1 Tb1 2.883(9) 5
C2 N2 1.328(14) .
C2 C3 1.414(14) .
C3 C9 1.377(13) .
C3 C11 1.494(14) .
C4 N1 1.329(12) .
C4 C6 1.386(15) .
C5 N2 1.333(13) .
C5 C10 1.406(14) .
C6 C8 1.380(12) .
C6 C7 1.500(13) .
C7 O4 1.246(13) .
C7 O3 1.259(12) .
C8 C6 1.380(12) 2
C9 C10 1.368(14) .
C11 O7 1.248(12) .
C11 O6 1.263(12) .
O1 Tb1 2.577(7) 5
O2 Tb1 2.381(7) 3_545
O2 Tb1 2.463(7) 5
O3 Tb1 2.456(7) 7_455
O6 Tb1 2.244(7) 5_565
N1 C4 1.329(12) 2
